data_2241893
loop_
_publ_author_name
'Medvedev, Michael G.'
'Borisov, Ilya S.'
'Kulyabin, Pavel S.'
'Izmer, Vyatcheslav V.'
'Kononovich, Dmitry S.'
'Uborsky, Dmitry V.'
'Voskoboynikov, Alexander Z.'

_publ_section_title
;
 Crystal structures of
 di-\m-bromido-bis{dibromido[\h^5^-2-(dimethylamino)indenyl]zirconium(IV)}
 and dibromidobis[\h^5^-2-(dimethylamino)indenyl]zirconium(IV)
;
_journal_issue 11
_journal_name_full 'Acta Crystallographica Section E'
_journal_page_first 1599
_journal_page_last 1602
_journal_paper_doi 10.1107/S2056989016016595
_journal_volume 72
_journal_year 2016
_chemical_formula_iupac '[Zr Br2 (C11 H12 N)2]'
_chemical_formula_moiety 'C22 H24 Br2 N2 Zr'
_chemical_formula_sum 'C22 H24 Br2 N2 Zr'
_chemical_formula_weight 567.47
_chemical_name_common bis(\h^5^-2-dimethylaminoindenyl)dibromozirconium(IV)
_chemical_name_systematic
;
Dibromidobis[\h^5^-2-(dimethylamino)indenyl]zirconium(IV)#
;
_space_group_crystal_system monoclinic
_space_group_IT_number 15
_space_group_name_Hall '-C 2yc'
_space_group_name_H-M_alt 'C 1 2/c 1'
_symmetry_space_group_name_Hall '-C 2yc'
_symmetry_space_group_name_H-M 'C 1 2/c 1'
_atom_sites_solution_hydrogens geom
_atom_sites_solution_primary dual
_audit_creation_method
;
Olex2 1.2
(compiled 2016.02.16 svn.r3265 for OlexSys, GUI svn.r5155)
;
_cell_angle_alpha 90
_cell_angle_beta 111.8540(10)
_cell_angle_gamma 90
_cell_formula_units_Z 4
_cell_length_a 18.4476(5)
_cell_length_b 8.3497(2)
_cell_length_c 14.3737(4)
_cell_measurement_reflns_used 9893
_cell_measurement_temperature 100
_cell_measurement_theta_max 35.73
_cell_measurement_theta_min 2.71
_cell_volume 2054.90(9)
_computing_cell_refinement
;
SAINT (Bruker, 2009)
;
_computing_data_collection
;
APEX2 (Bruker, 2012)
;
_computing_data_reduction
;
SAINT (Bruker, 2009)
;
_computing_molecular_graphics
;
<i>OLEX2</i> (Dolomanov <i>et al.</i>,  2009)
;
_computing_publication_material
;
<i>OLEX2</i> (Dolomanov <i>et al.</i>,  2009)
;
_computing_structure_refinement
;
SHELXL2014 (Sheldrick, 2015<i>b</i>)
;
_computing_structure_solution
;
SHELXT (Sheldrick, 2015<i>a</i>)
;
_diffrn_ambient_temperature 100
_diffrn_measured_fraction_theta_full 1.000
_diffrn_measured_fraction_theta_max 1.000
_diffrn_measurement_device_type 'Bruker APEXII CCD'
_diffrn_measurement_method '\f and \w scans'
_diffrn_radiation_monochromator graphite
_diffrn_radiation_type MoK\a
_diffrn_radiation_wavelength 0.71073
_diffrn_reflns_av_R_equivalents 0.0171
_diffrn_reflns_limit_h_max 25
_diffrn_reflns_limit_h_min -25
_diffrn_reflns_limit_k_max 11
_diffrn_reflns_limit_k_min -11
_diffrn_reflns_limit_l_max 20
_diffrn_reflns_limit_l_min -20
_diffrn_reflns_number 13152
_diffrn_reflns_theta_full 25.242
_diffrn_reflns_theta_max 29.996
_diffrn_reflns_theta_min 2.379
_diffrn_standards_number 0
_exptl_absorpt_coefficient_mu 4.434
_exptl_absorpt_correction_T_max 0.7471
_exptl_absorpt_correction_T_min 0.5518
_exptl_absorpt_correction_type multi-scan
_exptl_absorpt_process_details
;
(<i>SADABS</i>; Bruker, 2008)
;
_exptl_crystal_colour yellow
_exptl_crystal_density_diffrn 1.834
_exptl_crystal_description Prism
_exptl_crystal_F_000 1120
_exptl_crystal_size_max 0.26
_exptl_crystal_size_mid 0.24
_exptl_crystal_size_min 0.15
_refine_diff_density_max 0.448
_refine_diff_density_min -0.420
_refine_ls_extinction_method none
_refine_ls_goodness_of_fit_ref 1.072
_refine_ls_hydrogen_treatment constr
_refine_ls_matrix_type full
_refine_ls_number_parameters 125
_refine_ls_number_reflns 3003
_refine_ls_number_restraints 0
_refine_ls_restrained_S_all 1.072
_refine_ls_R_factor_all 0.0161
_refine_ls_R_factor_gt 0.0150
_refine_ls_shift/su_max 0.001
_refine_ls_shift/su_mean 0.000
_refine_ls_structure_factor_coef Fsqd
_refine_ls_weighting_details 'w=1/[\s^2^(Fo^2^)+(0.0186P)^2^+2.1368P] where P=(Fo^2^+2Fc^2^)/3'
_refine_ls_weighting_scheme calc
_refine_ls_wR_factor_gt 0.0382
_refine_ls_wR_factor_ref 0.0386
_reflns_number_gt 2876
_reflns_number_total 3003
_reflns_threshold_expression 'I > 2\s(I)'
_cod_data_source_file wm5329sup1.cif
_cod_data_source_block II
_cod_database_code 2241893
_shelx_space_group_comment
;
The symmetry employed for this shelxl refinement is uniquely defined
by the following loop, which should always be used as a source of
symmetry information in preference to the above space-group names.
They are only intended as comments.
;
_shelx_estimated_absorpt_t_min 0.392
_shelx_estimated_absorpt_t_max 0.556

loop_
_space_group_symop_operation_xyz
'x, y, z'
'-x, y, -z+1/2'
'x+1/2, y+1/2, z'
'-x+1/2, y+1/2, -z+1/2'
'-x, -y, -z'
'x, -y, z-1/2'
'-x+1/2, -y+1/2, -z'
'x+1/2, -y+1/2, z-1/2'

loop_
_atom_site_type_symbol
_atom_site_label
_atom_site_fract_x
_atom_site_fract_y
_atom_site_fract_z
_atom_site_U_iso_or_equiv
_atom_site_adp_type
_atom_site_calc_flag
_atom_site_occupancy
Zr Zr1 0.5000 0.74647(2) 0.7500 0.00832(4) Uani d 1
Br Br1 0.38964(2) 0.96156(2) 0.68020(2) 0.01412(4) Uani d 1
N N1 0.35083(6) 0.76823(12) 0.85552(8) 0.01326(19) Uani d 1
C C1 0.42107(7) 0.70340(14) 0.86778(8) 0.0114(2) Uani d 1
C C2 0.49565(7) 0.77305(14) 0.92202(9) 0.0116(2) Uani d 1
H H2 0.5045 0.8746 0.9616 0.014 Uiso calc 1
C C3 0.55415(7) 0.65358(14) 0.93154(8) 0.0120(2) Uani d 1
C C4 0.63626(7) 0.65095(16) 0.98526(9) 0.0156(2) Uani d 1
H H4 0.6625 0.7421 1.0221 0.019 Uiso calc 1
C C5 0.67705(7) 0.51419(17) 0.98303(10) 0.0175(2) Uani d 1
H H5 0.7319 0.5112 1.0190 0.021 Uiso calc 1
C C6 0.63885(7) 0.37755(16) 0.92804(9) 0.0167(2) Uani d 1
H H6 0.6684 0.2839 0.9293 0.020 Uiso calc 1
C C7 0.55973(7) 0.37769(14) 0.87287(9) 0.0148(2) Uani d 1
H H7 0.5348 0.2857 0.8358 0.018 Uiso calc 1
C C8 0.51605(7) 0.51796(14) 0.87243(9) 0.0116(2) Uani d 1
C C9 0.43396(7) 0.55692(14) 0.82397(9) 0.0119(2) Uani d 1
H H9 0.3922 0.4798 0.7851 0.014 Uiso calc 1
C C10 0.34843(7) 0.92403(15) 0.89929(10) 0.0166(2) Uani d 1
H H10A 0.3813 0.9222 0.9708 0.025 Uiso calc 1
H H10B 0.2945 0.9492 0.8911 0.025 Uiso calc 1
H H10C 0.3678 1.0058 0.8655 0.025 Uiso calc 1
C C11 0.28038(7) 0.69950(17) 0.78212(10) 0.0184(2) Uani d 1
H H11A 0.2784 0.5848 0.7953 0.028 Uiso calc 1
H H11B 0.2807 0.7148 0.7147 0.028 Uiso calc 1
H H11C 0.2345 0.7526 0.7868 0.028 Uiso calc 1

loop_
_atom_site_aniso_label
_atom_site_aniso_U_11
_atom_site_aniso_U_22
_atom_site_aniso_U_33
_atom_site_aniso_U_12
_atom_site_aniso_U_13
_atom_site_aniso_U_23
Zr1 0.00882(7) 0.00802(7) 0.00796(7) 0.000 0.00294(5) 0.000
Br1 0.01459(6) 0.01476(6) 0.01381(6) 0.00574(4) 0.00618(4) 0.00414(4)
N1 0.0113(4) 0.0155(5) 0.0137(4) -0.0001(4) 0.0054(4) -0.0013(4)
C1 0.0125(5) 0.0128(5) 0.0098(5) -0.0001(4) 0.0054(4) 0.0011(4)
C2 0.0119(5) 0.0130(5) 0.0097(5) -0.0002(4) 0.0041(4) -0.0013(4)
C3 0.0134(5) 0.0132(5) 0.0095(5) 0.0007(4) 0.0043(4) 0.0015(4)
C4 0.0139(5) 0.0193(6) 0.0119(5) 0.0001(4) 0.0028(4) 0.0008(4)
C5 0.0132(5) 0.0230(6) 0.0150(5) 0.0037(5) 0.0037(4) 0.0046(5)
C6 0.0190(6) 0.0163(6) 0.0163(5) 0.0067(4) 0.0082(5) 0.0058(4)
C7 0.0192(5) 0.0120(5) 0.0142(5) 0.0025(4) 0.0076(4) 0.0029(4)
C8 0.0133(5) 0.0115(5) 0.0103(5) 0.0007(4) 0.0048(4) 0.0022(4)
C9 0.0125(5) 0.0115(5) 0.0115(5) -0.0011(4) 0.0045(4) 0.0003(4)
C10 0.0169(5) 0.0177(6) 0.0168(5) 0.0035(4) 0.0081(4) -0.0015(4)
C11 0.0112(5) 0.0225(6) 0.0200(6) -0.0021(5) 0.0042(4) -0.0007(5)

loop_
_atom_type_symbol
_atom_type_description
_atom_type_scat_dispersion_real
_atom_type_scat_dispersion_imag
_atom_type_scat_source
C C 0.0033 0.0016 'International Tables Vol C Tables 4.2.6.8 and 6.1.1.4'
H H 0.0000 0.0000 'International Tables Vol C Tables 4.2.6.8 and 6.1.1.4'
N N 0.0061 0.0033 'International Tables Vol C Tables 4.2.6.8 and 6.1.1.4'
Br Br -0.2901 2.4595 'International Tables Vol C Tables 4.2.6.8 and 6.1.1.4'
Zr Zr -2.9673 0.5597 'International Tables Vol C Tables 4.2.6.8 and 6.1.1.4'

loop_
_geom_angle_atom_site_label_1
_geom_angle_atom_site_label_2
_geom_angle_atom_site_label_3
_geom_angle_site_symmetry_1
_geom_angle_site_symmetry_3
_geom_angle
Br1 Zr1 Br1 2_656 . 93.390(7)
Br1 Zr1 C1 2_656 . 112.58(3)
Br1 Zr1 C1 2_656 2_656 78.64(3)
Br1 Zr1 C1 . . 78.64(3)
Br1 Zr1 C1 . 2_656 112.58(3)
C1 Zr1 C1 . 2_656 164.32(5)
C2 Zr1 Br1 2_656 2_656 90.65(3)
C2 Zr1 Br1 . 2_656 82.39(3)
C2 Zr1 Br1 . . 90.65(3)
C2 Zr1 Br1 2_656 . 82.39(3)
C2 Zr1 C1 . . 32.09(4)
C2 Zr1 C1 2_656 2_656 32.09(4)
C2 Zr1 C1 . 2_656 150.61(4)
C2 Zr1 C1 2_656 . 150.61(4)
C2 Zr1 C2 . 2_656 169.87(5)
C2 Zr1 C3 . 2_656 153.14(4)
C2 Zr1 C3 2_656 . 153.14(4)
C2 Zr1 C3 . . 33.04(4)
C2 Zr1 C3 2_656 2_656 33.04(4)
C2 Zr1 C8 . 2_656 135.28(4)
C2 Zr1 C8 . . 54.71(4)
C2 Zr1 C8 2_656 . 135.28(4)
C2 Zr1 C8 2_656 2_656 54.71(4)
C3 Zr1 Br1 . 2_656 82.16(3)
C3 Zr1 Br1 2_656 . 82.16(3)
C3 Zr1 Br1 . . 123.69(3)
C3 Zr1 Br1 2_656 2_656 123.69(3)
C3 Zr1 C1 . . 53.09(4)
C3 Zr1 C1 2_656 2_656 53.09(4)
C3 Zr1 C1 2_656 . 121.15(4)
C3 Zr1 C1 . 2_656 121.16(4)
C3 Zr1 C3 . 2_656 144.49(5)
C8 Zr1 Br1 2_656 . 112.13(3)
C8 Zr1 Br1 2_656 2_656 130.91(3)
C8 Zr1 Br1 . 2_656 112.13(3)
C8 Zr1 Br1 . . 130.91(3)
C8 Zr1 C1 2_656 2_656 53.26(4)
C8 Zr1 C1 . . 53.26(4)
C8 Zr1 C1 . 2_656 113.14(4)
C8 Zr1 C1 2_656 . 113.14(4)
C8 Zr1 C3 2_656 . 112.47(4)
C8 Zr1 C3 . 2_656 112.47(4)
C8 Zr1 C3 . . 32.77(4)
C8 Zr1 C3 2_656 2_656 32.77(4)
C8 Zr1 C8 2_656 . 82.46(5)
C9 Zr1 Br1 2_656 2_656 99.61(3)
C9 Zr1 Br1 . . 99.61(3)
C9 Zr1 Br1 . 2_656 135.50(3)
C9 Zr1 Br1 2_656 . 135.50(3)
C9 Zr1 C1 . 2_656 131.97(4)
C9 Zr1 C1 . . 32.46(4)
C9 Zr1 C1 2_656 . 131.97(4)
C9 Zr1 C1 2_656 2_656 32.46(4)
C9 Zr1 C2 . 2_656 133.04(4)
C9 Zr1 C2 2_656 . 133.04(4)
C9 Zr1 C2 . . 55.31(4)
C9 Zr1 C2 2_656 2_656 55.31(4)
C9 Zr1 C3 . . 55.28(4)
C9 Zr1 C3 2_656 . 100.26(4)
C9 Zr1 C3 2_656 2_656 55.28(4)
C9 Zr1 C3 . 2_656 100.26(4)
C9 Zr1 C8 . . 33.62(4)
C9 Zr1 C8 . 2_656 82.39(4)
C9 Zr1 C8 2_656 . 82.39(4)
C9 Zr1 C8 2_656 2_656 33.62(4)
C9 Zr1 C9 2_656 . 100.17(6)
C1 N1 C10 . . 118.92(10)
C1 N1 C11 . . 119.38(10)
C11 N1 C10 . . 120.33(10)
N1 C1 Zr1 . . 126.33(8)
N1 C1 C2 . . 126.08(11)
N1 C1 C9 . . 126.19(11)
C2 C1 Zr1 . . 69.20(6)
C2 C1 C9 . . 107.64(10)
C9 C1 Zr1 . . 67.25(6)
Zr1 C2 H2 . . 125.2
C1 C2 Zr1 . . 78.70(6)
C1 C2 H2 . . 125.2
C1 C2 C3 . . 107.80(10)
C3 C2 Zr1 . . 74.62(6)
C3 C2 H2 . . 125.2
C2 C3 Zr1 . . 72.34(6)
C4 C3 Zr1 . . 119.62(8)
C4 C3 C2 . . 132.26(11)
C4 C3 C8 . . 119.88(11)
C8 C3 Zr1 . . 73.38(6)
C8 C3 C2 . . 107.86(10)
C3 C4 H4 . . 120.6
C5 C4 C3 . . 118.83(12)
C5 C4 H4 . . 120.6
C4 C5 H5 . . 119.4
C4 C5 C6 . . 121.26(11)
C6 C5 H5 . . 119.4
C5 C6 H6 . . 119.3
C7 C6 C5 . . 121.39(11)
C7 C6 H6 . . 119.3
C6 C7 H7 . . 120.6
C6 C7 C8 . . 118.75(11)
C8 C7 H7 . . 120.6
C3 C8 Zr1 . . 73.85(6)
C3 C8 C9 . . 107.57(10)
C7 C8 Zr1 . . 122.88(8)
C7 C8 C3 . . 119.78(11)
C7 C8 C9 . . 132.61(11)
C9 C8 Zr1 . . 70.52(6)
Zr1 C9 H9 . . 125.1
C1 C9 Zr1 . . 80.30(7)
C1 C9 C8 . . 107.14(10)
C1 C9 H9 . . 125.1
C8 C9 Zr1 . . 75.86(7)
C8 C9 H9 . . 125.1
N1 C10 H10A . . 109.5
N1 C10 H10B . . 109.5
N1 C10 H10C . . 109.5
H10A C10 H10B . . 109.5
H10A C10 H10C . . 109.5
H10B C10 H10C . . 109.5
N1 C11 H11A . . 109.5
N1 C11 H11B . . 109.5
N1 C11 H11C . . 109.5
H11A C11 H11B . . 109.5
H11A C11 H11C . . 109.5
H11B C11 H11C . . 109.5

loop_
_geom_bond_atom_site_label_1
_geom_bond_atom_site_label_2
_geom_bond_site_symmetry_2
_geom_bond_distance
Zr1 Br1 . 2.61833(15)
Zr1 Br1 2_656 2.61831(16)
Zr1 C1 . 2.6365(11)
Zr1 C1 2_656 2.6365(11)
Zr1 C2 . 2.5134(11)
Zr1 C2 2_656 2.5134(11)
Zr1 C3 2_656 2.5432(11)
Zr1 C3 . 2.5432(11)
Zr1 C8 . 2.5371(11)
Zr1 C8 2_656 2.5371(11)
Zr1 C9 . 2.4666(12)
Zr1 C9 2_656 2.4665(12)
N1 C1 . 1.3538(15)
N1 C10 . 1.4529(16)
N1 C11 . 1.4528(16)
C1 C2 . 1.4284(16)
C1 C9 . 1.4355(16)
C2 H2 . 1.0000
C2 C3 . 1.4382(16)
C3 C4 . 1.4215(16)
C3 C8 . 1.4330(16)
C4 H4 . 0.9500
C4 C5 . 1.3745(18)
C5 H5 . 0.9500
C5 C6 . 1.4171(19)
C6 H6 . 0.9500
C6 C7 . 1.3775(17)
C7 H7 . 0.9500
C7 C8 . 1.4203(16)
C8 C9 . 1.4488(16)
C9 H9 . 1.0000
C10 H10A . 0.9800
C10 H10B . 0.9800
C10 H10C . 0.9800
C11 H11A . 0.9800
C11 H11B . 0.9800
C11 H11C . 0.9800

loop_
_geom_hbond_atom_site_label_D
_geom_hbond_atom_site_label_H
_geom_hbond_atom_site_label_A
_geom_hbond_site_symmetry_A
_geom_hbond_distance_DH
_geom_hbond_distance_HA
_geom_hbond_distance_DA
_geom_hbond_angle_DHA
C5 H5 Br1 8_566 0.95 2.98 3.8960(13) 163.0
C6 H6 Br1 2_646 0.95 3.10 3.7621(13) 128.1
C7 H7 Br1 2_646 0.95 3.09 3.7493(12) 127.8
C10 H10A Br1 6_576 0.98 3.11 3.9381(13) 142.9
C10 H10C Br1 . 0.98 2.86 3.5178(13) 125.1
C11 H11A Br1 4_546 0.98 3.41 3.9170(13) 114.6
C11 H11B Br1 . 0.98 3.04 3.6325(13) 119.8

loop_
_geom_torsion_atom_site_label_1
_geom_torsion_atom_site_label_2
_geom_torsion_atom_site_label_3
_geom_torsion_atom_site_label_4
_geom_torsion
Zr1 C1 C2 C3 -69.62(8)
Zr1 C1 C9 C8 71.81(8)
Zr1 C2 C3 C4 114.30(13)
Zr1 C2 C3 C8 -65.30(8)
Zr1 C3 C4 C5 -90.04(13)
Zr1 C3 C8 C7 119.04(11)
Zr1 C3 C8 C9 -62.88(8)
Zr1 C8 C9 C1 -74.95(8)
N1 C1 C2 Zr1 -120.49(11)
N1 C1 C2 C3 169.89(11)
N1 C1 C9 Zr1 119.29(11)
N1 C1 C9 C8 -168.89(11)
C1 C2 C3 Zr1 72.44(8)
C1 C2 C3 C4 -173.26(12)
C1 C2 C3 C8 7.14(13)
C2 C1 C9 Zr1 -57.49(8)
C2 C1 C9 C8 14.32(12)
C2 C3 C4 C5 177.38(12)
C2 C3 C8 Zr1 64.61(8)
C2 C3 C8 C7 -176.35(10)
C2 C3 C8 C9 1.73(13)
C3 C4 C5 C6 0.36(18)
C3 C8 C9 Zr1 65.07(8)
C3 C8 C9 C1 -9.88(13)
C4 C3 C8 Zr1 -115.04(10)
C4 C3 C8 C7 3.99(17)
C4 C3 C8 C9 -177.92(10)
C4 C5 C6 C7 1.52(19)
C5 C6 C7 C8 -0.58(18)
C6 C7 C8 Zr1 87.19(13)
C6 C7 C8 C3 -2.14(17)
C6 C7 C8 C9 -179.66(12)
C7 C8 C9 Zr1 -117.19(13)
C7 C8 C9 C1 167.86(12)
C8 C3 C4 C5 -3.07(17)
C9 C1 C2 Zr1 56.29(8)
C9 C1 C2 C3 -13.33(13)
C10 N1 C1 Zr1 -88.58(12)
C10 N1 C1 C2 0.89(17)
C10 N1 C1 C9 -175.32(11)
C11 N1 C1 Zr1 78.11(13)
C11 N1 C1 C2 167.58(11)
C11 N1 C1 C9 -8.63(18)
